data_4079271
loop_
_publ_author_name
'Lei, Hao'
'Royer, Aaron M.'
'Rauchfuss, Thomas B.'
'Gray, Danielle'

_publ_contact_author
; 
Danielle L. Gray 
University of Illinois 
School of Chemical Sciences, Box 59-1 
505 South Mathews Avenue 
Urbana, Illinois  61801 
USA 
;
_publ_section_title
;
 C2-Symmetric Iron(II) Diphosphine--Dialkoxide Dicarbonyl and Related
 Complexes
;
_journal_issue 17
_journal_name_full Organometallics
_journal_page_first 6408
_journal_paper_doi 10.1021/om300631a
_journal_volume 31
_journal_year 2012
_chemical_formula_moiety 'C46 H34 Cl Fe N O3 P2'
_chemical_formula_sum 'C46 H34 Cl Fe N O3 P2'
_chemical_formula_weight 801.98
_chemical_name_systematic
; 
? 
;
_space_group_IT_number 14
_symmetry_cell_setting monoclinic
_symmetry_space_group_name_Hall '-P 2ybc'
_symmetry_space_group_name_H-M 'P 1 21/c 1'
_atom_sites_solution_hydrogens geom
_atom_sites_solution_primary direct
_atom_sites_solution_secondary difmap
_audit_creation_method SHELXL-97
_audit_update_record
; 
? 
;
_cell_angle_alpha 90.00
_cell_angle_beta 93.907(2)
_cell_angle_gamma 90.00
_cell_formula_units_Z 4
_cell_length_a 16.6352(7)
_cell_length_b 12.8715(5)
_cell_length_c 17.8274(8)
_cell_measurement_reflns_used 9910
_cell_measurement_temperature 193(2)
_cell_measurement_theta_max 67.52
_cell_measurement_theta_min 4.24
_cell_volume 3808.3(3)
_computing_cell_refinement 'SAINT V7.68A (Bruker, 2005)'
_computing_data_collection 'APEX2 V2010.11-3 (Bruker, 2010)'
_computing_data_reduction
; 
SAINT V7.68A, XPREP V2005/2, SADABS V2007/4, TWINABS V2007/5 
(Bruker, 2005 & 2007) 
;
_computing_molecular_graphics
; 
SHELXTL V6.12 (Bruker, 2005), CrystalMaker v2.1.3 (CrystalMaker, 1994) 
;
_computing_publication_material 'XCIF V6.12 (Bruker, 2005)'
_computing_structure_refinement 'SHELXTL V6.12 (Bruker, 2005)'
_computing_structure_solution 'SHELXTL V6.12 (Bruker, 2005)'
_diffrn_ambient_temperature 193(2)
_diffrn_measured_fraction_theta_full 0.969
_diffrn_measured_fraction_theta_max 0.969
_diffrn_measurement_device 'Bruker Kappa/ApexII CCD'
_diffrn_measurement_method 'profile data from \f and \w scans'
_diffrn_radiation_monochromator graphite
_diffrn_radiation_source 'fine-focus sealed tube'
_diffrn_radiation_type CuK\a
_diffrn_radiation_wavelength 1.54178
_diffrn_radiation_wavelength_id bc20sas
_diffrn_reflns_av_R_equivalents 0.0511
_diffrn_reflns_av_sigmaI/netI 0.0351
_diffrn_reflns_limit_h_max 19
_diffrn_reflns_limit_h_min -19
_diffrn_reflns_limit_k_max 15
_diffrn_reflns_limit_k_min -15
_diffrn_reflns_limit_l_max 20
_diffrn_reflns_limit_l_min -20
_diffrn_reflns_number 38468
_diffrn_reflns_theta_full 68.02
_diffrn_reflns_theta_max 68.02
_diffrn_reflns_theta_min 2.66
_exptl_absorpt_coefficient_mu 4.962
_exptl_absorpt_correction_T_max 0.7034
_exptl_absorpt_correction_T_min 0.2485
_exptl_absorpt_correction_type integration
_exptl_absorpt_process_details 'SHELXTL/XPREP V2005/2 (Bruker, 2005)'
_exptl_crystal_colour violet
_exptl_crystal_density_diffrn 1.399
_exptl_crystal_density_method 'not measured'
_exptl_crystal_description prism
_exptl_crystal_F_000 1656
_exptl_crystal_id bc20sas
_exptl_crystal_preparation
; 
The data crystal was mounted using oil (Parantone-N, Exxon) to a 
0.3 mm cryo-loop (Hampton Research) with the (-2 -1 3) scattering 
planes roughly normal to the spindle axis. 
;
_exptl_crystal_size_max 0.376
_exptl_crystal_size_mid 0.292
_exptl_crystal_size_min 0.10
_refine_diff_density_max 0.554
_refine_diff_density_min -0.374
_refine_diff_density_rms 0.054
_refine_ls_extinction_method none
_refine_ls_goodness_of_fit_ref 1.028
_refine_ls_hydrogen_treatment noref
_refine_ls_matrix_type full
_refine_ls_number_parameters 487
_refine_ls_number_reflns 6730
_refine_ls_number_restraints 0
_refine_ls_restrained_S_all 1.028
_refine_ls_R_factor_all 0.0384
_refine_ls_R_factor_gt 0.0342
_refine_ls_shift/su_max 0.001
_refine_ls_shift/su_mean 0.000
_refine_ls_structure_factor_coef Fsqd
_refine_ls_weighting_details 'calc w=1/[\s^2^(Fo^2^)+(0.0460P)^2^+1.9974P] where P=(Fo^2^+2Fc^2^)/3'
_refine_ls_weighting_scheme calc
_refine_ls_wR_factor_gt 0.0859
_refine_ls_wR_factor_ref 0.0885
_reflns_number_gt 6145
_reflns_number_total 6730
_reflns_threshold_expression >2sigma(I)
_cod_data_source_file om300631a_si_002.cif
_cod_data_source_block bc20sas
_cod_depositor_comments
;
The following automatic conversions were performed:

'_symmetry_cell_setting' value 'Monoclinic' changed to 'monoclinic'
according to /home/saulius/struct/CIF-dictionaries/cif_core.dic
dictionary named 'cif_core.dic' version 2.4.2 from 2011-04-26.

Automatic conversion script
Id: cif_fix_values 1891 2012-01-12 08:04:46Z andrius 
;
_cod_original_sg_symbol_H-M 'P2(1)/c  '
_cod_database_code 4079271

loop_
_symmetry_equiv_pos_as_xyz
'x, y, z'
'-x, y+1/2, -z+1/2'
'-x, -y, -z'
'x, -y-1/2, z-1/2'

loop_
_atom_site_label
_atom_site_type_symbol
_atom_site_fract_x
_atom_site_fract_y
_atom_site_fract_z
_atom_site_U_iso_or_equiv
_atom_site_adp_type
_atom_site_occupancy
_atom_site_symmetry_multiplicity
_atom_site_calc_flag
_atom_site_refinement_flags
Fe1 Fe 0.181103(16) 0.48014(2) 0.101817(16) 0.01551(9) Uani 1 1 d .
Cl1 Cl 0.50329(4) 0.86851(5) 0.07752(4) 0.04776(17) Uani 1 1 d .
P1 P 0.23878(3) 0.35436(4) 0.03468(3) 0.01792(11) Uani 1 1 d .
P2 P 0.14954(3) 0.60098(4) 0.18743(3) 0.01777(11) Uani 1 1 d .
O1 O 0.16083(9) 0.62708(12) -0.02276(9) 0.0301(3) Uani 1 1 d .
O2 O 0.01617(9) 0.41616(14) 0.05816(11) 0.0421(4) Uani 1 1 d .
O3 O 0.18146(8) 0.37805(10) 0.18357(8) 0.0211(3) Uani 1 1 d .
N1 N 0.29503(9) 0.50811(13) 0.14316(9) 0.0193(3) Uani 1 1 d .
C1 C 0.17278(11) 0.57140(15) 0.02659(11) 0.0204(4) Uani 1 1 d .
C2 C 0.08031(12) 0.44130(16) 0.07556(12) 0.0240(4) Uani 1 1 d .
C3 C 0.25974(12) 0.35851(16) 0.21419(11) 0.0226(4) Uani 1 1 d .
H3A H 0.2557 0.3337 0.2670 0.027 Uiso 1 1 calc R
C4 C 0.30573(12) 0.27645(15) 0.17278(12) 0.0236(4) Uani 1 1 d .
C5 C 0.30347(12) 0.26999(15) 0.09423(12) 0.0224(4) Uani 1 1 d .
C6 C 0.34652(14) 0.19206(17) 0.06042(13) 0.0307(5) Uani 1 1 d .
H6A H 0.3434 0.1865 0.0072 0.037 Uiso 1 1 calc R
C7 C 0.39355(15) 0.12293(18) 0.10286(14) 0.0361(5) Uani 1 1 d .
H7A H 0.4233 0.0708 0.0791 0.043 Uiso 1 1 calc R
C8 C 0.39715(14) 0.13010(17) 0.18055(14) 0.0345(5) Uani 1 1 d .
H8A H 0.4301 0.0834 0.2103 0.041 Uiso 1 1 calc R
C9 C 0.35287(14) 0.20518(17) 0.21487(13) 0.0307(5) Uani 1 1 d .
H9A H 0.3547 0.2082 0.2682 0.037 Uiso 1 1 calc R
C10 C 0.30063(12) 0.40433(15) -0.03720(11) 0.0220(4) Uani 1 1 d .
C11 C 0.26182(14) 0.45400(17) -0.09939(12) 0.0280(5) Uani 1 1 d .
H11A H 0.2048 0.4514 -0.1069 0.034 Uiso 1 1 calc R
C12 C 0.30634(17) 0.5069(2) -0.15007(14) 0.0386(6) Uani 1 1 d .
H12A H 0.2796 0.5411 -0.1919 0.046 Uiso 1 1 calc R
C13 C 0.38913(17) 0.5102(2) -0.14006(15) 0.0418(6) Uani 1 1 d .
H13A H 0.4193 0.5473 -0.1746 0.050 Uiso 1 1 calc R
C14 C 0.42836(15) 0.45955(19) -0.07965(15) 0.0372(6) Uani 1 1 d .
H14A H 0.4855 0.4605 -0.0735 0.045 Uiso 1 1 calc R
C15 C 0.38454(13) 0.40748(17) -0.02813(13) 0.0282(5) Uani 1 1 d .
H15A H 0.4118 0.3737 0.0136 0.034 Uiso 1 1 calc R
C16 C 0.17421(12) 0.25584(15) -0.01272(11) 0.0214(4) Uani 1 1 d .
C17 C 0.18162(13) 0.22160(17) -0.08560(13) 0.0287(5) Uani 1 1 d .
H17A H 0.2192 0.2541 -0.1159 0.034 Uiso 1 1 calc R
C18 C 0.13448(14) 0.14004(17) -0.11468(13) 0.0322(5) Uani 1 1 d .
H18A H 0.1402 0.1166 -0.1646 0.039 Uiso 1 1 calc R
C19 C 0.07959(14) 0.09321(17) -0.07131(14) 0.0324(5) Uani 1 1 d .
H19A H 0.0469 0.0380 -0.0914 0.039 Uiso 1 1 calc R
C20 C 0.07203(14) 0.12663(17) 0.00152(14) 0.0326(5) Uani 1 1 d .
H20A H 0.0343 0.0940 0.0315 0.039 Uiso 1 1 calc R
C21 C 0.11904(13) 0.20726(16) 0.03107(12) 0.0270(4) Uani 1 1 d .
H21A H 0.1137 0.2296 0.0813 0.032 Uiso 1 1 calc R
C22 C 0.34612(11) 0.58949(15) 0.12898(12) 0.0205(4) Uani 1 1 d .
C23 C 0.40162(12) 0.63300(17) 0.18421(13) 0.0264(4) Uani 1 1 d .
H23A H 0.4064 0.6035 0.2332 0.032 Uiso 1 1 calc R
C24 C 0.44904(12) 0.71785(17) 0.16814(14) 0.0314(5) Uani 1 1 d .
H24A H 0.4847 0.7469 0.2065 0.038 Uiso 1 1 calc R
C25 C 0.44477(12) 0.76006(16) 0.09739(14) 0.0300(5) Uani 1 1 d .
C26 C 0.39450(12) 0.71691(16) 0.04074(13) 0.0269(5) Uani 1 1 d .
H26A H 0.3929 0.7448 -0.0087 0.032 Uiso 1 1 calc R
C27 C 0.34670(12) 0.63325(15) 0.05641(12) 0.0221(4) Uani 1 1 d .
H27A H 0.3128 0.6039 0.0169 0.027 Uiso 1 1 calc R
C28 C 0.30681(12) 0.46160(16) 0.21772(11) 0.0224(4) Uani 1 1 d .
H28A H 0.3654 0.4458 0.2280 0.027 Uiso 1 1 calc R
C29 C 0.27854(13) 0.52591(15) 0.28256(12) 0.0241(4) Uani 1 1 d .
C30 C 0.21022(12) 0.58829(15) 0.27611(11) 0.0213(4) Uani 1 1 d .
C31 C 0.18914(14) 0.64619(17) 0.33826(12) 0.0288(5) Uani 1 1 d .
H31A H 0.1429 0.6897 0.3337 0.035 Uiso 1 1 calc R
C32 C 0.23426(15) 0.64124(18) 0.40592(13) 0.0347(5) Uani 1 1 d .
H32A H 0.2204 0.6830 0.4471 0.042 Uiso 1 1 calc R
C33 C 0.29946(16) 0.57550(19) 0.41350(13) 0.0364(5) Uani 1 1 d .
H33A H 0.3291 0.5688 0.4607 0.044 Uiso 1 1 calc R
C34 C 0.32171(15) 0.51945(18) 0.35245(13) 0.0331(5) Uani 1 1 d .
H34A H 0.3675 0.4753 0.3580 0.040 Uiso 1 1 calc R
C35 C 0.04666(12) 0.59987(16) 0.21789(11) 0.0223(4) Uani 1 1 d .
C36 C 0.01138(13) 0.50366(17) 0.23057(13) 0.0270(5) Uani 1 1 d .
H36A H 0.0400 0.4416 0.2215 0.032 Uiso 1 1 calc R
C37 C -0.06501(14) 0.49836(18) 0.25620(14) 0.0334(5) Uani 1 1 d .
H37A H -0.0889 0.4326 0.2642 0.040 Uiso 1 1 calc R
C38 C -0.10698(13) 0.58848(19) 0.27030(14) 0.0324(5) Uani 1 1 d .
H38A H -0.1595 0.5845 0.2879 0.039 Uiso 1 1 calc R
C39 C -0.07247(13) 0.68386(18) 0.25869(13) 0.0316(5) Uani 1 1 d .
H39A H -0.1010 0.7457 0.2689 0.038 Uiso 1 1 calc R
C40 C 0.00374(13) 0.68975(17) 0.23221(13) 0.0279(5) Uani 1 1 d .
H40A H 0.0270 0.7558 0.2237 0.033 Uiso 1 1 calc R
C41 C 0.16806(12) 0.73404(15) 0.15822(11) 0.0203(4) Uani 1 1 d .
C42 C 0.23728(12) 0.78689(16) 0.18476(12) 0.0247(4) Uani 1 1 d .
H42A H 0.2717 0.7575 0.2239 0.030 Uiso 1 1 calc R
C43 C 0.25630(14) 0.88274(17) 0.15419(13) 0.0304(5) Uani 1 1 d .
H43A H 0.3043 0.9175 0.1717 0.036 Uiso 1 1 calc R
C44 C 0.20605(15) 0.92717(17) 0.09888(13) 0.0324(5) Uani 1 1 d .
H44A H 0.2191 0.9927 0.0784 0.039 Uiso 1 1 calc R
C45 C 0.13628(14) 0.87599(17) 0.07310(13) 0.0303(5) Uani 1 1 d .
H45A H 0.1012 0.9071 0.0353 0.036 Uiso 1 1 calc R
C46 C 0.11731(13) 0.77998(16) 0.10199(12) 0.0258(4) Uani 1 1 d .
H46A H 0.0696 0.7452 0.0835 0.031 Uiso 1 1 calc R

loop_
_atom_site_aniso_label
_atom_site_aniso_U_11
_atom_site_aniso_U_22
_atom_site_aniso_U_33
_atom_site_aniso_U_23
_atom_site_aniso_U_13
_atom_site_aniso_U_12
Fe1 0.01364(15) 0.01677(16) 0.01616(16) 0.00128(11) 0.00124(11) -0.00025(10)
Cl1 0.0356(3) 0.0307(3) 0.0778(5) -0.0019(3) 0.0101(3) -0.0157(2)
P1 0.0182(2) 0.0181(2) 0.0175(2) -0.00056(18) 0.00186(18) -0.00049(17)
P2 0.0172(2) 0.0176(2) 0.0188(2) 0.00110(18) 0.00355(18) 0.00261(17)
O1 0.0318(8) 0.0303(8) 0.0280(8) 0.0111(7) 0.0005(6) 0.0023(6)
O2 0.0199(8) 0.0492(10) 0.0559(11) 0.0011(8) -0.0073(8) -0.0071(7)
O3 0.0192(7) 0.0219(7) 0.0223(7) 0.0071(5) 0.0029(5) 0.0000(5)
N1 0.0163(8) 0.0228(8) 0.0186(8) 0.0017(6) -0.0012(6) -0.0021(6)
C1 0.0173(9) 0.0220(10) 0.0219(10) -0.0040(8) 0.0025(8) -0.0009(7)
C2 0.0230(11) 0.0239(10) 0.0251(11) 0.0042(8) 0.0016(8) 0.0012(8)
C3 0.0223(10) 0.0260(10) 0.0195(10) 0.0060(8) 0.0020(8) 0.0019(8)
C4 0.0233(10) 0.0211(10) 0.0261(11) 0.0003(8) -0.0005(8) -0.0002(8)
C5 0.0202(9) 0.0206(10) 0.0264(10) 0.0011(8) 0.0010(8) 0.0013(7)
C6 0.0357(12) 0.0281(11) 0.0286(12) -0.0024(9) 0.0036(9) 0.0077(9)
C7 0.0402(13) 0.0284(12) 0.0401(14) -0.0027(10) 0.0058(11) 0.0139(10)
C8 0.0356(12) 0.0259(11) 0.0414(14) 0.0036(10) -0.0021(10) 0.0109(9)
C9 0.0350(12) 0.0284(11) 0.0278(11) 0.0026(9) -0.0031(9) 0.0048(9)
C10 0.0273(10) 0.0197(9) 0.0200(10) -0.0037(8) 0.0078(8) -0.0029(8)
C11 0.0323(11) 0.0304(11) 0.0214(11) -0.0018(9) 0.0039(9) -0.0038(9)
C12 0.0559(16) 0.0375(13) 0.0233(12) 0.0027(10) 0.0089(11) -0.0053(11)
C13 0.0526(16) 0.0385(14) 0.0373(14) -0.0045(11) 0.0264(12) -0.0138(11)
C14 0.0312(12) 0.0358(12) 0.0467(15) -0.0105(11) 0.0187(11) -0.0065(10)
C15 0.0256(10) 0.0268(11) 0.0329(12) -0.0054(9) 0.0074(9) -0.0011(8)
C16 0.0206(9) 0.0193(9) 0.0242(10) -0.0004(8) 0.0006(8) 0.0003(7)
C17 0.0306(11) 0.0292(11) 0.0269(11) -0.0042(9) 0.0057(9) -0.0055(9)
C18 0.0373(12) 0.0300(12) 0.0289(12) -0.0072(9) 0.0002(10) -0.0041(9)
C19 0.0340(12) 0.0235(11) 0.0388(13) -0.0014(9) -0.0052(10) -0.0073(9)
C20 0.0336(12) 0.0284(11) 0.0360(13) 0.0062(10) 0.0038(10) -0.0091(9)
C21 0.0306(11) 0.0263(11) 0.0242(11) 0.0012(8) 0.0021(9) -0.0024(9)
C22 0.0160(9) 0.0211(9) 0.0249(10) -0.0046(8) 0.0038(8) 0.0013(7)
C23 0.0206(10) 0.0317(11) 0.0267(11) -0.0045(9) 0.0000(8) -0.0005(8)
C24 0.0184(10) 0.0322(11) 0.0432(13) -0.0133(10) -0.0015(9) -0.0024(8)
C25 0.0194(10) 0.0208(10) 0.0506(14) -0.0039(10) 0.0084(10) -0.0039(8)
C26 0.0239(10) 0.0224(10) 0.0349(12) 0.0022(9) 0.0068(9) -0.0002(8)
C27 0.0198(9) 0.0223(10) 0.0244(11) -0.0025(8) 0.0034(8) -0.0004(7)
C28 0.0197(9) 0.0258(10) 0.0216(10) 0.0016(8) -0.0002(8) 0.0034(8)
C29 0.0291(11) 0.0237(10) 0.0196(10) 0.0000(8) 0.0017(8) 0.0006(8)
C30 0.0247(10) 0.0211(10) 0.0182(10) 0.0019(8) 0.0022(8) -0.0005(8)
C31 0.0358(12) 0.0269(11) 0.0244(11) -0.0013(9) 0.0066(9) 0.0065(9)
C32 0.0514(14) 0.0323(12) 0.0210(11) -0.0055(9) 0.0064(10) 0.0034(10)
C33 0.0495(14) 0.0403(13) 0.0186(11) -0.0028(9) -0.0048(10) 0.0039(11)
C34 0.0382(13) 0.0342(12) 0.0258(12) -0.0016(9) -0.0053(10) 0.0095(9)
C35 0.0207(9) 0.0270(11) 0.0197(10) 0.0016(8) 0.0052(8) 0.0034(8)
C36 0.0285(11) 0.0237(10) 0.0299(12) 0.0058(9) 0.0096(9) 0.0060(8)
C37 0.0324(12) 0.0290(11) 0.0401(13) 0.0088(10) 0.0134(10) -0.0004(9)
C38 0.0246(11) 0.0400(13) 0.0340(12) 0.0071(10) 0.0127(9) 0.0038(9)
C39 0.0279(11) 0.0328(12) 0.0355(13) 0.0022(10) 0.0118(9) 0.0118(9)
C40 0.0276(11) 0.0239(10) 0.0334(12) 0.0012(9) 0.0097(9) 0.0032(8)
C41 0.0226(9) 0.0178(9) 0.0215(10) -0.0002(8) 0.0074(8) 0.0027(7)
C42 0.0262(10) 0.0246(10) 0.0240(10) -0.0014(8) 0.0057(8) 0.0014(8)
C43 0.0336(12) 0.0256(11) 0.0332(12) -0.0067(9) 0.0118(10) -0.0067(9)
C44 0.0448(13) 0.0202(10) 0.0340(13) 0.0045(9) 0.0170(10) 0.0001(9)
C45 0.0363(12) 0.0268(11) 0.0285(12) 0.0073(9) 0.0068(9) 0.0078(9)
C46 0.0270(10) 0.0239(10) 0.0268(11) 0.0002(8) 0.0046(9) 0.0044(8)

loop_
_atom_type_symbol
_atom_type_description
_atom_type_scat_dispersion_real
_atom_type_scat_dispersion_imag
_atom_type_scat_source
C C 0.0181 0.0091 'International Tables Vol C Tables 4.2.6.8 and 6.1.1.4'
H H 0.0000 0.0000 'International Tables Vol C Tables 4.2.6.8 and 6.1.1.4'
N N 0.0311 0.0180 'International Tables Vol C Tables 4.2.6.8 and 6.1.1.4'
O O 0.0492 0.0322 'International Tables Vol C Tables 4.2.6.8 and 6.1.1.4'
P P 0.2955 0.4335 'International Tables Vol C Tables 4.2.6.8 and 6.1.1.4'
Cl Cl 0.3639 0.7018 'International Tables Vol C Tables 4.2.6.8 and 6.1.1.4'
Fe Fe -1.1336 3.1974 'International Tables Vol C Tables 4.2.6.8 and 6.1.1.4'

loop_
_exptl_crystal_face_index_h
_exptl_crystal_face_index_k
_exptl_crystal_face_index_l
_exptl_crystal_face_perp_dist
0.00 -1.00 0.00 0.1610
0.00 1.00 1.00 0.0970
0.00 0.00 -1.00 0.1310
0.00 0.00 1.00 0.1550
0.00 1.00 -1.00 0.1860
0.00 -1.00 1.00 0.1930
-1.00 0.00 0.00 0.0500
1.00 0.00 0.00 0.0230
0.00 -1.00 -1.00 0.0930
-1.00 2.00 3.00 0.0970

loop_
_geom_angle_atom_site_label_1
_geom_angle_atom_site_label_2
_geom_angle_atom_site_label_3
_geom_angle
C1 Fe1 C2 87.92(9)
C1 Fe1 O3 175.68(7)
C2 Fe1 O3 87.85(8)
C1 Fe1 N1 100.38(8)
C2 Fe1 N1 171.69(8)
O3 Fe1 N1 83.85(6)
C1 Fe1 P1 95.02(6)
C2 Fe1 P1 94.91(7)
O3 Fe1 P1 86.21(4)
N1 Fe1 P1 84.23(5)
C1 Fe1 P2 92.57(6)
C2 Fe1 P2 96.46(7)
O3 Fe1 P2 87.05(4)
N1 Fe1 P2 83.48(5)
P1 Fe1 P2 166.55(2)
C10 P1 C5 106.39(10)
C10 P1 C16 105.22(9)
C5 P1 C16 99.26(9)
C10 P1 Fe1 113.62(6)
C5 P1 Fe1 111.93(7)
C16 P1 Fe1 118.86(7)
C41 P2 C30 103.74(9)
C41 P2 C35 105.77(9)
C30 P2 C35 102.44(9)
C41 P2 Fe1 113.66(7)
C30 P2 Fe1 112.48(7)
C35 P2 Fe1 117.31(7)
C3 O3 Fe1 111.44(11)
C22 N1 C28 115.55(16)
C22 N1 Fe1 129.92(13)
C28 N1 Fe1 108.91(12)
O1 C1 Fe1 174.16(17)
O2 C2 Fe1 179.4(2)
O3 C3 C4 114.83(17)
O3 C3 C28 108.54(15)
C4 C3 C28 110.27(16)
O3 C3 H3A 107.6
C4 C3 H3A 107.6
C28 C3 H3A 107.6
C9 C4 C5 118.4(2)
C9 C4 C3 118.58(19)
C5 C4 C3 123.04(18)
C6 C5 C4 119.71(19)
C6 C5 P1 118.59(16)
C4 C5 P1 121.49(15)
C7 C6 C5 121.1(2)
C7 C6 H6A 119.4
C5 C6 H6A 119.4
C6 C7 C8 119.4(2)
C6 C7 H7A 120.3
C8 C7 H7A 120.3
C9 C8 C7 120.1(2)
C9 C8 H8A 120.0
C7 C8 H8A 120.0
C8 C9 C4 121.3(2)
C8 C9 H9A 119.4
C4 C9 H9A 119.4
C15 C10 C11 118.9(2)
C15 C10 P1 122.64(16)
C11 C10 P1 117.92(16)
C12 C11 C10 120.2(2)
C12 C11 H11A 119.9
C10 C11 H11A 119.9
C13 C12 C11 120.3(2)
C13 C12 H12A 119.8
C11 C12 H12A 119.8
C12 C13 C14 120.1(2)
C12 C13 H13A 120.0
C14 C13 H13A 120.0
C13 C14 C15 120.2(2)
C13 C14 H14A 119.9
C15 C14 H14A 119.9
C14 C15 C10 120.3(2)
C14 C15 H15A 119.8
C10 C15 H15A 119.8
C17 C16 C21 119.14(19)
C17 C16 P1 124.49(16)
C21 C16 P1 116.13(16)
C16 C17 C18 120.4(2)
C16 C17 H17A 119.8
C18 C17 H17A 119.8
C19 C18 C17 120.1(2)
C19 C18 H18A 120.0
C17 C18 H18A 120.0
C18 C19 C20 119.9(2)
C18 C19 H19A 120.1
C20 C19 H19A 120.1
C21 C20 C19 120.4(2)
C21 C20 H20A 119.8
C19 C20 H20A 119.8
C20 C21 C16 120.1(2)
C20 C21 H21A 120.0
C16 C21 H21A 120.0
N1 C22 C27 120.82(17)
N1 C22 C23 123.45(19)
C27 C22 C23 115.71(19)
C24 C23 C22 121.3(2)
C24 C23 H23A 119.3
C22 C23 H23A 119.3
C25 C24 C23 120.5(2)
C25 C24 H24A 119.8
C23 C24 H24A 119.8
C24 C25 C26 120.2(2)
C24 C25 Cl1 120.48(17)
C26 C25 Cl1 119.28(19)
C27 C26 C25 119.6(2)
C27 C26 H26A 120.2
C25 C26 H26A 120.2
C26 C27 C22 122.51(19)
C26 C27 H27A 118.7
C22 C27 H27A 118.7
N1 C28 C29 116.08(16)
N1 C28 C3 106.26(15)
C29 C28 C3 108.49(17)
N1 C28 H28A 108.6
C29 C28 H28A 108.6
C3 C28 H28A 108.6
C30 C29 C34 118.4(2)
C30 C29 C28 123.00(18)
C34 C29 C28 118.56(19)
C29 C30 C31 119.32(18)
C29 C30 P2 121.63(16)
C31 C30 P2 118.99(15)
C32 C31 C30 121.2(2)
C32 C31 H31A 119.4
C30 C31 H31A 119.4
C33 C32 C31 119.6(2)
C33 C32 H32A 120.2
C31 C32 H32A 120.2
C32 C33 C34 119.8(2)
C32 C33 H33A 120.1
C34 C33 H33A 120.1
C33 C34 C29 121.6(2)
C33 C34 H34A 119.2
C29 C34 H34A 119.2
C40 C35 C36 118.76(19)
C40 C35 P2 123.33(16)
C36 C35 P2 117.85(15)
C37 C36 C35 120.3(2)
C37 C36 H36A 119.9
C35 C36 H36A 119.9
C36 C37 C38 120.3(2)
C36 C37 H37A 119.8
C38 C37 H37A 119.8
C39 C38 C37 119.9(2)
C39 C38 H38A 120.0
C37 C38 H38A 120.0
C38 C39 C40 120.1(2)
C38 C39 H39A 120.0
C40 C39 H39A 120.0
C39 C40 C35 120.7(2)
C39 C40 H40A 119.7
C35 C40 H40A 119.7
C42 C41 C46 118.84(19)
C42 C41 P2 120.93(15)
C46 C41 P2 119.81(15)
C41 C42 C43 120.3(2)
C41 C42 H42A 119.9
C43 C42 H42A 119.9
C44 C43 C42 120.4(2)
C44 C43 H43A 119.8
C42 C43 H43A 119.8
C43 C44 C45 119.7(2)
C43 C44 H44A 120.2
C45 C44 H44A 120.2
C46 C45 C44 120.6(2)
C46 C45 H45A 119.7
C44 C45 H45A 119.7
C45 C46 C41 120.2(2)
C45 C46 H46A 119.9
C41 C46 H46A 119.9

loop_
_geom_bond_atom_site_label_1
_geom_bond_atom_site_label_2
_geom_bond_distance
Fe1 C1 1.781(2)
Fe1 C2 1.781(2)
Fe1 O3 1.9622(13)
Fe1 N1 2.0184(15)
Fe1 P1 2.2651(6)
Fe1 P2 2.2656(6)
Cl1 C25 1.752(2)
P1 C10 1.815(2)
P1 C5 1.819(2)
P1 C16 1.8309(19)
P2 C41 1.822(2)
P2 C30 1.824(2)
P2 C35 1.831(2)
O1 C1 1.142(3)
O2 C2 1.138(3)
O3 C3 1.400(2)
N1 C22 1.383(3)
N1 C28 1.459(3)
C3 C4 1.524(3)
C3 C28 1.540(3)
C3 H3A 1.0000
C4 C9 1.393(3)
C4 C5 1.401(3)
C5 C6 1.393(3)
C6 C7 1.377(3)
C6 H6A 0.9500
C7 C8 1.385(4)
C7 H7A 0.9500
C8 C9 1.383(3)
C8 H8A 0.9500
C9 H9A 0.9500
C10 C15 1.395(3)
C10 C11 1.399(3)
C11 C12 1.386(3)
C11 H11A 0.9500
C12 C13 1.377(4)
C12 H12A 0.9500
C13 C14 1.384(4)
C13 H13A 0.9500
C14 C15 1.384(3)
C14 H14A 0.9500
C15 H15A 0.9500
C16 C17 1.385(3)
C16 C21 1.393(3)
C17 C18 1.389(3)
C17 H17A 0.9500
C18 C19 1.375(3)
C18 H18A 0.9500
C19 C20 1.382(4)
C19 H19A 0.9500
C20 C21 1.382(3)
C20 H20A 0.9500
C21 H21A 0.9500
C22 C27 1.412(3)
C22 C23 1.418(3)
C23 C24 1.388(3)
C23 H23A 0.9500
C24 C25 1.371(4)
C24 H24A 0.9500
C25 C26 1.383(3)
C26 C27 1.379(3)
C26 H26A 0.9500
C27 H27A 0.9500
C28 C29 1.522(3)
C28 H28A 1.0000
C29 C30 1.390(3)
C29 C34 1.398(3)
C30 C31 1.400(3)
C31 C32 1.378(3)
C31 H31A 0.9500
C32 C33 1.375(4)
C32 H32A 0.9500
C33 C34 1.377(3)
C33 H33A 0.9500
C34 H34A 0.9500
C35 C40 1.392(3)
C35 C36 1.395(3)
C36 C37 1.381(3)
C36 H36A 0.9500
C37 C38 1.386(3)
C37 H37A 0.9500
C38 C39 1.377(3)
C38 H38A 0.9500
C39 C40 1.385(3)
C39 H39A 0.9500
C40 H40A 0.9500
C41 C42 1.392(3)
C41 C46 1.397(3)
C42 C43 1.394(3)
C42 H42A 0.9500
C43 C44 1.373(3)
C43 H43A 0.9500
C44 C45 1.385(3)
C44 H44A 0.9500
C45 C46 1.384(3)
C45 H45A 0.9500
C46 H46A 0.9500
